data_1566389
loop_
_publ_author_name
'Birchall, Lee'
'Truccolo, Giada'
'Jackson, Lewis'
'Shepherd, Helena Jane'

_publ_section_title
;
 Co-crystallisation as a Modular Approach to the Discovery of
 Spin-Crossover Materials
;
_journal_name_full 'Chemical Science'
_journal_paper_doi 10.1039/D1SC04956A
_journal_year 2022
_chemical_formula_moiety 'C22 H18 Fe N10, 2(C10 H8 N4), 2(B F4)'
_chemical_formula_sum 'C42 H34 B2 F8 Fe N18'
_chemical_formula_weight 1020.34
_space_group_crystal_system triclinic
_space_group_IT_number 2
_space_group_name_Hall '-P 1'
_space_group_name_H-M_alt 'P -1'
_atom_sites_solution_hydrogens geom
_audit_creation_date 2021-08-10
_audit_creation_method
;
Olex2 1.3
(compiled 2020.11.12 svn.r5f609507 for OlexSys, GUI svn.r6272)
;
_audit_update_record
;
2021-08-11 deposited with the CCDC.	2022-02-17 downloaded from the CCDC.
;
_cell_angle_alpha 81.920(4)
_cell_angle_beta 80.061(5)
_cell_angle_gamma 85.898(4)
_cell_formula_units_Z 2
_cell_length_a 9.9373(5)
_cell_length_b 10.2410(4)
_cell_length_c 22.3677(14)
_cell_measurement_reflns_used 5066
_cell_measurement_temperature 159.98(11)
_cell_measurement_theta_max 71.1510
_cell_measurement_theta_min 4.0200
_cell_volume 2217.3(2)
_computing_cell_refinement 'CrysAlisPro 1.171.40.67a (Rigaku OD, 2019)'
_computing_data_collection 'CrysAlisPro 1.171.40.67a (Rigaku OD, 2019)'
_computing_data_reduction 'CrysAlisPro 1.171.40.67a (Rigaku OD, 2019)'
_computing_molecular_graphics 'Olex2 1.3 (Dolomanov et al., 2009)'
_computing_publication_material 'Olex2 1.3 (Dolomanov et al., 2009)'
_computing_structure_refinement 'SHELXL 2013/4 (Sheldrick, 2015)'
_diffrn_ambient_environment N~2~
_diffrn_ambient_temperature 159.98(11)
_diffrn_detector 'CCD plate'
_diffrn_detector_area_resol_mean 5.2887
_diffrn_detector_type AtlasS2
_diffrn_measured_fraction_theta_full 0.999
_diffrn_measured_fraction_theta_max 0.970
_diffrn_measurement_details
;
List of Runs (angles in degrees, time in seconds):

  # Type    Start    End  Width  t~exp~   \w     \q     \k     \f   Frames
#--------------------------------------------------------------------------
  1  \w    -70.00  31.00   1.00    2.00    --  -42.28  57.00 -90.00  101
  2  \w    -92.00  -2.00   1.00    2.00    --  -42.28 125.00  30.00   90
  3  \w    -62.00  31.00   1.00    2.00    --  -42.28  57.00 150.00   93
  4  \w    -71.00  34.00   1.00    2.00    --  -42.28  77.00   0.00  105
  5  \w     88.00 126.00   1.00    8.00    --  103.72 -30.00 120.00   38
  6  \w     37.00  70.00   1.00    8.00    --  103.72 -94.00  90.00   33
  7  \w    100.00 130.00   1.00    8.00    --  103.72 -30.00 -30.00   30
  8  \w     90.00 115.00   1.00    8.00    --  103.72-125.00-180.00   25
  9  \w     36.00  63.00   1.00    8.00    --  103.72 -30.00 120.00   27
 10  \w     60.00 114.00   1.00    8.00    --  103.72-125.00 -30.00   54
 11  \w     94.00 134.00   1.00    8.00    --  103.72 125.00 120.00   40
 12  \w     79.00 176.00   1.00    8.00    --  103.72  45.00 -60.00   97
 13  \w     92.00 117.00   1.00    8.00    --  103.72-125.00 -60.00   25
 14  \w     90.00 177.00   1.00    8.00    --  103.72  45.00-150.00   87
 15  \w     34.00  68.00   1.00    8.00    --  103.72-125.00 -60.00   34
 16  \w     43.00 109.00   1.00    8.00    --  103.72 -94.00  30.00   66
 17  \w     97.00 122.00   1.00    8.00    --  103.72 125.00-120.00   25
 18  \w    117.00 172.00   1.00    8.00    --  103.72 125.00  90.00   55
 19  \w     28.00  77.00   1.00    8.00    --  103.72 -30.00 -30.00   49
 20  \w     28.00 135.00   1.00    8.00    --  103.72 -77.00 120.00  107
;
_diffrn_measurement_device 'four-circle diffractometer'
_diffrn_measurement_device_type 'SuperNova, Dual, Cu at home/near, AtlasS2'
_diffrn_measurement_method '\w scans'
_diffrn_orient_matrix_type 'CrysAlisPro convention (1999,Acta A55,543-557)'
_diffrn_orient_matrix_UB_11 -0.0704500000
_diffrn_orient_matrix_UB_12 -0.0044698000
_diffrn_orient_matrix_UB_13 0.0671967000
_diffrn_orient_matrix_UB_21 -0.0672559000
_diffrn_orient_matrix_UB_22 0.1383083000
_diffrn_orient_matrix_UB_23 -0.0149533000
_diffrn_orient_matrix_UB_31 -0.1238682000
_diffrn_orient_matrix_UB_32 -0.0631731000
_diffrn_orient_matrix_UB_33 -0.0153316000
_diffrn_radiation_monochromator mirror
_diffrn_radiation_probe x-ray
_diffrn_radiation_type 'Cu K\a'
_diffrn_radiation_wavelength 1.54184
_diffrn_reflns_av_R_equivalents 0.0299
_diffrn_reflns_av_unetI/netI 0.0404
_diffrn_reflns_Laue_measured_fraction_full 0.999
_diffrn_reflns_Laue_measured_fraction_max 0.970
_diffrn_reflns_limit_h_max 6
_diffrn_reflns_limit_h_min -12
_diffrn_reflns_limit_k_max 12
_diffrn_reflns_limit_k_min -12
_diffrn_reflns_limit_l_max 27
_diffrn_reflns_limit_l_min -27
_diffrn_reflns_number 16372
_diffrn_reflns_point_group_measured_fraction_full 0.999
_diffrn_reflns_point_group_measured_fraction_max 0.970
_diffrn_reflns_theta_full 67.684
_diffrn_reflns_theta_max 71.958
_diffrn_reflns_theta_min 4.048
_diffrn_source 'micro-focus sealed X-ray tube'
_diffrn_source_type 'SuperNova (Cu) X-ray Source'
_exptl_absorpt_coefficient_mu 3.516
_exptl_absorpt_correction_T_max 1.000
_exptl_absorpt_correction_T_min 0.503
_exptl_absorpt_correction_type gaussian
_exptl_absorpt_process_details
;
CrysAlisPro 1.171.40.67a (Rigaku Oxford Diffraction, 2019)
Numerical absorption correction based on gaussian integration over
			a multifaceted crystal model
Empirical absorption correction using spherical harmonics,
 implemented in SCALE3 ABSPACK scaling algorithm.
;
_exptl_crystal_colour 'reddish orange'
_exptl_crystal_colour_modifier reddish
_exptl_crystal_colour_primary orange
_exptl_crystal_density_diffrn 1.528
_exptl_crystal_description plate
_exptl_crystal_F_000 1040
_exptl_crystal_size_max 0.324
_exptl_crystal_size_mid 0.18
_exptl_crystal_size_min 0.038
_refine_diff_density_max 1.505
_refine_diff_density_min -0.663
_refine_diff_density_rms 0.069
_refine_ls_extinction_method none
_refine_ls_goodness_of_fit_ref 1.041
_refine_ls_hydrogen_treatment constr
_refine_ls_matrix_type full
_refine_ls_number_parameters 640
_refine_ls_number_reflns 8454
_refine_ls_number_restraints 166
_refine_ls_restrained_S_all 1.095
_refine_ls_R_factor_all 0.0791
_refine_ls_R_factor_gt 0.0676
_refine_ls_shift/su_max 0.000
_refine_ls_shift/su_mean 0.000
_refine_ls_structure_factor_coef Fsqd
_refine_ls_weighting_details 'w=1/[\s^2^(Fo^2^)+(0.1147P)^2^+1.6270P] where P=(Fo^2^+2Fc^2^)/3'
_refine_ls_weighting_scheme calc
_refine_ls_wR_factor_gt 0.1844
_refine_ls_wR_factor_ref 0.1968
_reflns_Friedel_coverage 0.000
_reflns_number_gt 7085
_reflns_number_total 8454
_reflns_threshold_expression 'I > 2\s(I)'
_cod_data_source_file d1sc04956a1.cif
_cod_data_source_block ltb-115-002y_160_red_ref
_cod_database_code 1566389
_shelxl_version_number 2013-4
_chemical_oxdiff_formula 'Fe C42 H34 N18 B2 F8'
_shelx_space_group_comment
;
The symmetry employed for this shelxl refinement is uniquely defined
by the following loop, which should always be used as a source of
symmetry information in preference to the above space-group names.
They are only intended as comments.
;
_reflns_odcompleteness_completeness 99.91
_reflns_odcompleteness_iscentric 1
_reflns_odcompleteness_theta 66.97
_olex2_refinement_description
;
1. Fixed Uiso
 At 1.2 times of:
  All C(H) groups, All N(H) groups
2. Restrained distances
 F5-B2 \\sim F6-B2 \\sim F7-B2 \\sim F8-B2
 with sigma of 0.002
 F8-F5 \\sim F6-F7
 with sigma of 0.002
3. Rigid body (RIGU) restrains
 B1, F4, F1, F3, F2
 with sigma for 1-2 distances of 0.004 and sigma for 1-3 distances of 0.004
 B2, F8, F7, F5, F6
 with sigma for 1-2 distances of 0.004 and sigma for 1-3 distances of 0.004
 N18, N16, N17, C37, C38, C35, C36, C40, C39, C33, H35, H36, C34, H40, C42,
 C41, H39, H33, N15, H34, H42, H41
 with sigma for 1-2 distances of 0.001 and sigma for 1-3 distances of 0.001
4.a Aromatic/amide H refined with riding coordinates:
 N6(H6), N1(H1), N10(H10), N5(H5), C16(H16), C18(H18), C12(H12), C13(H13),
 C17(H17), C22(H22), C21(H21), C5(H5a), C7(H7), C6(H6a), C33(H33), C29(H29),
 C35(H35), C36(H36), C2(H2), C25(H25), C1(H1a), C30(H30), C34(H34), C23(H23),
 C40(H40), C41(H41), C32(H32), C24(H24), C31(H31), C39(H39), C11(H11),
 C10(H10a), C26(H26), C42(H42)
;
_olex2_submission_special_instructions 'No special instructions were received'
_oxdiff_exptl_absorpt_empirical_details
;
Empirical correction (ABSPACK) includes:
- Absorption correction using spherical harmonics
- Frame scaling
;
_oxdiff_exptl_absorpt_empirical_full_max 1.203
_oxdiff_exptl_absorpt_empirical_full_min 0.864

loop_
_space_group_symop_operation_xyz
'x, y, z'
'-x, -y, -z'

loop_
_atom_site_label
_atom_site_type_symbol
_atom_site_fract_x
_atom_site_fract_y
_atom_site_fract_z
_atom_site_U_iso_or_equiv
_atom_site_adp_type
_atom_site_occupancy
_atom_site_site_symmetry_order
_atom_site_calc_flag
_atom_site_refinement_flags_posn
_atom_site_refinement_flags_adp
_atom_site_refinement_flags_occupancy
_atom_site_disorder_assembly
_atom_site_disorder_group
Fe1 Fe 0.18838(5) 0.81437(5) 0.24965(2) 0.03512(16) Uani 1 1 d . . . . .
N8 N 0.1543(3) 0.7603(3) 0.16984(14) 0.0413(6) Uani 1 1 d . . . . .
N7 N 0.0373(3) 0.6791(3) 0.27754(14) 0.0520(8) Uani 1 1 d . . . . .
N3 N 0.2383(3) 0.8822(3) 0.32291(12) 0.0373(6) Uani 1 1 d . . . . .
N9 N 0.3281(3) 0.9194(3) 0.18369(15) 0.0461(7) Uani 1 1 d . . . . .
N2 N 0.0584(3) 0.9830(3) 0.25961(14) 0.0450(7) Uani 1 1 d . . . . .
N6 N -0.0382(4) 0.6261(4) 0.33014(18) 0.0696(11) Uani 1 1 d . . . . .
H6 H -0.0318 0.6443 0.3659 0.084 Uiso 1 1 calc R U . . .
N4 N 0.3400(3) 0.6791(3) 0.27472(15) 0.0441(7) Uani 1 1 d . . . . .
N1 N -0.0367(4) 1.0525(3) 0.23061(17) 0.0544(8) Uani 1 1 d . . . . .
H1 H -0.0700 1.0268 0.2014 0.065 Uiso 1 1 calc R U . . .
N10 N 0.4238(3) 1.0084(3) 0.18156(19) 0.0570(9) Uani 1 1 d . . . . .
H10 H 0.4472 1.0339 0.2132 0.068 Uiso 1 1 calc R U . . .
C15 C 0.0618(4) 0.6692(3) 0.17034(17) 0.0436(8) Uani 1 1 d . . . . .
C19 C 0.2282(4) 0.8114(4) 0.11629(16) 0.0449(8) Uani 1 1 d . . . . .
N5 N 0.4146(3) 0.5770(3) 0.25229(18) 0.0558(8) Uani 1 1 d . . . . .
H5 H 0.4020 0.5438 0.2206 0.067 Uiso 1 1 calc R U . . .
C20 C 0.3234(4) 0.9062(4) 0.12522(17) 0.0470(8) Uani 1 1 d . . . . .
C14 C -0.0056(4) 0.6256(4) 0.23277(18) 0.0471(8) Uani 1 1 d . . . . .
N16 N 0.2449(3) 0.7475(3) 0.57676(17) 0.0557(7) Uani 1 1 d . U . . .
N12 N 0.2189(3) 0.2507(3) 0.03049(17) 0.0521(8) Uani 1 1 d . . . . .
N15 N 0.0451(3) 0.6729(4) 0.43557(17) 0.0591(7) Uani 1 1 d . U . . .
N13 N 0.2972(3) 0.2571(3) -0.01937(16) 0.0493(7) Uani 1 1 d . . . . .
C3 C 0.0825(4) 1.0559(3) 0.30140(16) 0.0417(7) Uani 1 1 d . . . . .
C8 C 0.3346(4) 0.8158(4) 0.35244(16) 0.0415(7) Uani 1 1 d . . . . .
N11 N 0.3404(3) 0.4530(4) 0.1617(2) 0.0617(10) Uani 1 1 d . . . . .
C4 C 0.1831(4) 0.9986(3) 0.33919(16) 0.0403(7) Uani 1 1 d . . . . .
N14 N 0.1632(4) 0.0648(4) -0.14994(19) 0.0633(10) Uani 1 1 d . . . . .
C16 C 0.0393(4) 0.6275(4) 0.11704(19) 0.0520(9) Uani 1 1 d . . . . .
H16 H -0.0253 0.5655 0.1181 0.062 Uiso 1 1 calc R U . . .
N17 N 0.2573(4) 0.8678(4) 0.57852(19) 0.0620(8) Uani 1 1 d . U . . .
C18 C 0.2107(4) 0.7719(4) 0.06117(18) 0.0537(9) Uani 1 1 d . . . . .
H18 H 0.2625 0.8069 0.0245 0.064 Uiso 1 1 calc R U . . .
C12 C -0.1256(5) 0.5402(6) 0.3190(3) 0.0793(16) Uani 1 1 d . . . . .
H12 H -0.1868 0.4913 0.3483 0.095 Uiso 1 1 calc R U . . .
C13 C -0.1082(5) 0.5380(4) 0.2575(2) 0.0651(12) Uani 1 1 d . . . . .
H13 H -0.1547 0.4887 0.2365 0.078 Uiso 1 1 calc R U . . .
C37 C 0.1729(4) 0.7259(4) 0.5290(2) 0.0526(7) Uani 1 1 d . U . . .
C9 C 0.3927(4) 0.7009(4) 0.32366(17) 0.0439(8) Uani 1 1 d . . . . .
N18 N 0.4609(5) 0.9447(5) 0.7179(2) 0.0837(11) Uani 1 1 d . U . . .
C17 C 0.1145(4) 0.6793(5) 0.06203(19) 0.0575(10) Uani 1 1 d . . . . .
H17 H 0.1008 0.6522 0.0256 0.069 Uiso 1 1 calc R U . . .
C28 C 0.2494(4) 0.1873(4) -0.06190(19) 0.0473(8) Uani 1 1 d . . . . .
C22 C 0.4768(4) 1.0510(5) 0.1240(3) 0.0696(14) Uani 1 1 d . . . . .
H22 H 0.5441 1.1122 0.1116 0.083 Uiso 1 1 calc R U . . .
C21 C 0.4162(4) 0.9902(5) 0.0864(2) 0.0652(13) Uani 1 1 d . . . . .
H21 H 0.4326 1.0017 0.0439 0.078 Uiso 1 1 calc R U . . .
C27 C 0.2640(4) 0.3215(4) 0.0741(2) 0.0502(9) Uani 1 1 d . . . . .
C5 C 0.2225(4) 1.0523(4) 0.38707(17) 0.0491(9) Uani 1 1 d . . . . .
H5A H 0.1861 1.1340 0.3973 0.059 Uiso 1 1 calc R U . . .
C7 C 0.3743(4) 0.8611(4) 0.40196(17) 0.0507(9) Uani 1 1 d . . . . .
H7 H 0.4377 0.8125 0.4233 0.061 Uiso 1 1 calc R U . . .
C6 C 0.3174(4) 0.9806(4) 0.41900(17) 0.0524(9) Uani 1 1 d . . . . .
H6A H 0.3429 1.0129 0.4520 0.063 Uiso 1 1 calc R U . . .
C33 C 0.0086(4) 0.7799(5) 0.4630(2) 0.0620(9) Uani 1 1 d . U . . .
H33 H -0.0613 0.8363 0.4501 0.074 Uiso 1 1 calc R U . . .
C29 C 0.1712(4) 0.0779(4) -0.0448(2) 0.0536(9) Uani 1 1 d . . . . .
H29 H 0.1458 0.0450 -0.0038 0.064 Uiso 1 1 calc R U . . .
C35 C 0.0699(4) 0.8115(4) 0.5101(2) 0.0607(9) Uani 1 1 d . U . . .
H35 H 0.0427 0.8875 0.5283 0.073 Uiso 1 1 calc R U . . .
C36 C 0.2085(4) 0.6119(4) 0.5027(2) 0.0554(8) Uani 1 1 d . U . . .
H36 H 0.2740 0.5510 0.5165 0.066 Uiso 1 1 calc R U . . .
C2 C 0.0031(4) 1.1736(4) 0.29870(19) 0.0524(9) Uani 1 1 d . . . . .
H2 H 0.0015 1.2416 0.3224 0.063 Uiso 1 1 calc R U . . .
C25 C 0.2032(4) 0.2966(4) 0.1336(2) 0.0558(10) Uani 1 1 d . . . . .
H25 H 0.1351 0.2360 0.1454 0.067 Uiso 1 1 calc R U . . .
C1 C -0.0728(5) 1.1670(4) 0.2529(2) 0.0607(11) Uani 1 1 d . . . . .
H1A H -0.1372 1.2304 0.2400 0.073 Uiso 1 1 calc R U . . .
C38 C 0.3318(5) 0.8892(5) 0.6253(2) 0.0666(9) Uani 1 1 d . U . . .
C30 C 0.2884(5) 0.2332(4) -0.1234(2) 0.0580(10) Uani 1 1 d . . . . .
H30 H 0.3449 0.3039 -0.1358 0.070 Uiso 1 1 calc R U . . .
C34 C 0.1438(4) 0.5912(5) 0.4554(2) 0.0588(9) Uani 1 1 d . U . . .
H34 H 0.1702 0.5164 0.4362 0.071 Uiso 1 1 calc R U . . .
C23 C 0.2453(4) 0.3638(4) 0.1763(2) 0.0575(10) Uani 1 1 d . . . . .
H23 H 0.2051 0.3456 0.2172 0.069 Uiso 1 1 calc R U . . .
C40 C 0.4240(5) 0.7970(5) 0.6480(2) 0.0699(10) Uani 1 1 d . U . . .
H40 H 0.4436 0.7166 0.6327 0.084 Uiso 1 1 calc R U . . .
C41 C 0.3737(6) 1.0331(6) 0.6921(3) 0.0868(12) Uani 1 1 d . U . . .
H41 H 0.3582 1.1146 0.7065 0.104 Uiso 1 1 calc R U . . .
C32 C 0.2405(5) 0.1702(4) -0.1654(2) 0.0639(11) Uani 1 1 d . . . . .
H32 H 0.2629 0.2024 -0.2067 0.077 Uiso 1 1 calc R U . . .
C24 C 0.3964(5) 0.4772(6) 0.1031(3) 0.0791(16) Uani 1 1 d . . . . .
H24 H 0.4632 0.5393 0.0922 0.095 Uiso 1 1 calc R U . . .
C31 C 0.1319(5) 0.0187(4) -0.0906(2) 0.0624(11) Uani 1 1 d . . . . .
H31 H 0.0814 -0.0565 -0.0795 0.075 Uiso 1 1 calc R U . . .
C39 C 0.3075(5) 1.0116(5) 0.6468(3) 0.0768(11) Uani 1 1 d . U . . .
H39 H 0.2480 1.0758 0.6306 0.092 Uiso 1 1 calc R U . . .
C11 C 0.5113(5) 0.5342(5) 0.2861(3) 0.0708(13) Uani 1 1 d . . . . .
H11 H 0.5748 0.4645 0.2792 0.085 Uiso 1 1 calc R U . . .
C10 C 0.5010(5) 0.6106(5) 0.3328(2) 0.0661(12) Uani 1 1 d . . . . .
H10A H 0.5544 0.6035 0.3635 0.079 Uiso 1 1 calc R U . . .
C26 C 0.3613(5) 0.4156(6) 0.0576(3) 0.0779(15) Uani 1 1 d . . . . .
H26 H 0.4017 0.4367 0.0170 0.093 Uiso 1 1 calc R U . . .
C42 C 0.4870(6) 0.8289(6) 0.6949(3) 0.0813(12) Uani 1 1 d . U . . .
H42 H 0.5496 0.7678 0.7109 0.098 Uiso 1 1 calc R U . . .
F8 F 0.6868(4) 0.2877(4) 0.08478(18) 0.1103(13) Uani 1 1 d D U . . .
F7 F 0.8836(3) 0.2998(4) 0.1183(2) 0.1107(13) Uani 1 1 d D U . . .
B2 B 0.7565(2) 0.3488(3) 0.11724(15) 0.0532(10) Uani 1 1 d D U . . .
F5 F 0.6897(5) 0.3579(9) 0.1732(2) 0.209(3) Uani 1 1 d D U . . .
F6 F 0.7542(6) 0.4727(4) 0.0901(3) 0.188(3) Uani 1 1 d D U . . .
F4 F 0.7317(3) 0.7109(3) 0.53910(13) 0.0715(7) Uani 1 1 d . U . . .
F1 F 0.6979(4) 0.6882(3) 0.44431(15) 0.0927(10) Uani 1 1 d . U . . .
B1 B 0.6364(6) 0.7160(5) 0.5017(3) 0.0624(12) Uani 1 1 d . U . . .
F3 F 0.5690(4) 0.8384(3) 0.49848(17) 0.1049(13) Uani 1 1 d . U . . .
F2 F 0.5420(3) 0.6226(4) 0.5268(2) 0.1166(14) Uani 1 1 d . U . . .

loop_
_atom_site_aniso_label
_atom_site_aniso_U_11
_atom_site_aniso_U_22
_atom_site_aniso_U_33
_atom_site_aniso_U_23
_atom_site_aniso_U_13
_atom_site_aniso_U_12
Fe1 0.0433(3) 0.0347(3) 0.0319(3) -0.00839(19) -0.0148(2) -0.0039(2)
N8 0.0432(15) 0.0380(14) 0.0420(15) -0.0038(12) -0.0087(12) 0.0047(12)
N7 0.0536(18) 0.0595(19) 0.0385(16) 0.0020(14) -0.0087(14) 0.0127(15)
N3 0.0401(14) 0.0404(14) 0.0343(14) -0.0063(11) -0.0098(11) -0.0093(11)
N9 0.0458(16) 0.0400(15) 0.0533(18) -0.0024(13) -0.0098(14) -0.0100(12)
N2 0.0563(18) 0.0360(14) 0.0490(17) -0.0033(12) -0.0251(14) -0.0089(13)
N6 0.066(2) 0.081(3) 0.048(2) 0.0173(18) -0.0014(17) 0.018(2)
N4 0.0414(15) 0.0431(15) 0.0522(18) -0.0155(13) -0.0097(13) -0.0092(12)
N1 0.061(2) 0.0460(17) 0.063(2) 0.0025(15) -0.0324(17) -0.0081(14)
N10 0.0458(17) 0.0389(16) 0.086(3) -0.0013(16) -0.0108(17) -0.0129(13)
C15 0.0431(18) 0.0385(17) 0.049(2) -0.0021(14) -0.0145(15) 0.0062(14)
C19 0.0437(18) 0.0483(19) 0.0406(18) -0.0016(15) -0.0087(15) 0.0095(15)
N5 0.0472(17) 0.0474(17) 0.078(2) -0.0259(17) -0.0073(16) -0.0079(14)
C20 0.0425(18) 0.0468(19) 0.047(2) 0.0037(15) -0.0048(15) 0.0074(15)
C14 0.0455(19) 0.0425(18) 0.051(2) 0.0026(15) -0.0118(16) 0.0069(15)
N16 0.0442(15) 0.0510(13) 0.0690(17) -0.0023(11) -0.0029(13) -0.0096(11)
N12 0.0439(17) 0.0469(17) 0.070(2) -0.0190(16) -0.0132(16) -0.0025(13)
N15 0.0476(15) 0.0621(15) 0.0610(17) 0.0102(12) -0.0036(13) -0.0065(12)
N13 0.0455(16) 0.0438(16) 0.062(2) -0.0102(14) -0.0181(15) 0.0043(13)
C3 0.0477(18) 0.0379(17) 0.0410(18) -0.0079(14) -0.0069(14) -0.0085(14)
C8 0.0424(18) 0.0468(18) 0.0375(17) -0.0032(14) -0.0108(14) -0.0101(14)
N11 0.0416(17) 0.059(2) 0.094(3) -0.037(2) -0.0151(18) -0.0003(15)
C4 0.0474(18) 0.0396(17) 0.0366(17) -0.0076(13) -0.0072(14) -0.0141(14)
N14 0.071(2) 0.056(2) 0.074(3) -0.0199(18) -0.042(2) 0.0175(17)
C16 0.053(2) 0.051(2) 0.056(2) -0.0112(17) -0.0234(18) 0.0082(17)
N17 0.0533(17) 0.0517(14) 0.0790(19) -0.0068(12) -0.0018(14) -0.0141(12)
C18 0.051(2) 0.066(2) 0.042(2) -0.0033(17) -0.0114(17) 0.0083(18)
C12 0.059(3) 0.078(3) 0.081(4) 0.034(3) 0.003(2) 0.007(2)
C13 0.059(2) 0.049(2) 0.078(3) 0.015(2) -0.007(2) -0.0001(18)
C37 0.0400(14) 0.0487(14) 0.0646(17) 0.0015(12) -0.0009(12) -0.0076(11)
C9 0.0430(18) 0.0466(19) 0.0452(19) -0.0042(15) -0.0148(15) -0.0083(15)
N18 0.085(2) 0.083(2) 0.085(2) -0.0104(17) -0.0027(18) -0.0510(16)
C17 0.061(2) 0.069(3) 0.047(2) -0.0157(19) -0.0222(19) 0.012(2)
C28 0.0451(19) 0.0404(18) 0.061(2) -0.0123(16) -0.0219(17) 0.0082(14)
C22 0.042(2) 0.054(2) 0.102(4) 0.018(2) -0.001(2) -0.0059(18)
C21 0.046(2) 0.069(3) 0.064(3) 0.020(2) 0.009(2) 0.010(2)
C27 0.0395(18) 0.0439(19) 0.072(3) -0.0196(18) -0.0137(18) -0.0028(15)
C5 0.056(2) 0.055(2) 0.0392(18) -0.0147(16) -0.0062(16) -0.0158(17)
C7 0.051(2) 0.068(2) 0.0356(18) -0.0036(17) -0.0146(16) -0.0126(18)
C6 0.059(2) 0.069(2) 0.0352(18) -0.0154(17) -0.0097(16) -0.0193(19)
C33 0.0431(17) 0.0633(18) 0.074(2) 0.0047(14) -0.0056(15) -0.0043(14)
C29 0.055(2) 0.047(2) 0.063(2) -0.0122(18) -0.0233(19) 0.0053(17)
C35 0.0446(16) 0.0562(17) 0.076(2) 0.0023(14) -0.0046(14) -0.0019(13)
C36 0.0509(18) 0.0500(15) 0.0619(17) 0.0026(13) -0.0084(14) -0.0011(13)
C2 0.058(2) 0.0405(19) 0.056(2) -0.0068(16) -0.0029(18) -0.0036(16)
C25 0.052(2) 0.046(2) 0.073(3) -0.0159(19) -0.012(2) -0.0083(17)
C1 0.056(2) 0.050(2) 0.074(3) 0.006(2) -0.017(2) 0.0000(18)
C38 0.0607(19) 0.0633(17) 0.0738(19) -0.0032(14) 0.0001(15) -0.0285(13)
C30 0.061(2) 0.050(2) 0.066(3) -0.0090(19) -0.023(2) 0.0090(18)
C34 0.0537(17) 0.0593(17) 0.0604(18) 0.0015(14) -0.0082(14) -0.0033(14)
C23 0.054(2) 0.052(2) 0.072(3) -0.022(2) -0.013(2) 0.0010(18)
C40 0.068(2) 0.0641(19) 0.080(2) -0.0074(16) -0.0100(18) -0.0270(15)
C41 0.086(3) 0.086(2) 0.089(3) -0.0111(18) 0.000(2) -0.0441(18)
C32 0.080(3) 0.052(2) 0.065(3) -0.010(2) -0.032(2) 0.013(2)
C24 0.056(3) 0.086(3) 0.104(4) -0.047(3) 0.001(3) -0.031(2)
C31 0.062(2) 0.049(2) 0.087(3) -0.021(2) -0.034(2) 0.0055(18)
C39 0.070(2) 0.0693(18) 0.091(2) -0.0154(16) 0.0027(18) -0.0302(15)
C11 0.063(3) 0.049(2) 0.096(4) -0.007(2) -0.008(3) 0.006(2)
C10 0.064(3) 0.065(3) 0.071(3) -0.004(2) -0.024(2) 0.009(2)
C26 0.064(3) 0.088(4) 0.087(4) -0.039(3) 0.009(2) -0.036(3)
C42 0.087(2) 0.081(2) 0.080(2) -0.0039(17) -0.015(2) -0.0421(18)
F8 0.084(2) 0.137(3) 0.128(3) -0.062(3) -0.021(2) -0.036(2)
F7 0.0681(19) 0.128(3) 0.143(3) -0.025(3) -0.037(2) 0.0149(19)
B2 0.055(2) 0.043(2) 0.069(3) -0.0150(19) -0.025(2) 0.0030(17)
F5 0.122(4) 0.421(10) 0.089(3) -0.084(4) -0.028(3) 0.073(5)
F6 0.226(6) 0.068(2) 0.297(7) 0.011(3) -0.135(6) -0.022(3)
F4 0.0636(15) 0.0802(18) 0.0801(18) -0.0221(14) -0.0332(14) 0.0076(13)
F1 0.131(3) 0.082(2) 0.0741(19) -0.0293(15) -0.0377(18) 0.0238(19)
B1 0.062(3) 0.059(3) 0.079(3) -0.031(2) -0.033(2) 0.006(2)
F3 0.149(3) 0.0767(19) 0.119(3) -0.0552(18) -0.094(2) 0.0491(19)
F2 0.0716(19) 0.100(2) 0.187(4) -0.068(3) 0.002(2) -0.0215(17)

loop_
_atom_type_symbol
_atom_type_description
_atom_type_scat_dispersion_real
_atom_type_scat_dispersion_imag
_atom_type_scat_source
C C 0.0181 0.0091 'International Tables Vol C Tables 4.2.6.8 and 6.1.1.4'
H H 0.0000 0.0000 'International Tables Vol C Tables 4.2.6.8 and 6.1.1.4'
B B 0.0090 0.0039 'International Tables Vol C Tables 4.2.6.8 and 6.1.1.4'
N N 0.0311 0.0180 'International Tables Vol C Tables 4.2.6.8 and 6.1.1.4'
F F 0.0727 0.0534 'International Tables Vol C Tables 4.2.6.8 and 6.1.1.4'
Fe Fe -1.1336 3.1974 'International Tables Vol C Tables 4.2.6.8 and 6.1.1.4'

loop_
_exptl_crystal_face_index_h
_exptl_crystal_face_index_k
_exptl_crystal_face_index_l
_exptl_crystal_face_perp_dist
-4 5 0 0.0811
6 0 5 0.1195
0 0 14 0.0313
0 0 -14 0.0046
-4 -3 7 0.0978
-5 -3 -7 0.1196
5 3 -1 0.1651
0 -7 -3 0.0609
2 -6 -2 0.0765
6 -1 4 0.1154
-6 0 -5 0.1085

loop_
_geom_angle_atom_site_label_1
_geom_angle_atom_site_label_2
_geom_angle_atom_site_label_3
_geom_angle
_geom_angle_site_symmetry_1
_geom_angle_site_symmetry_3
_geom_angle_publ_flag
N8 Fe1 N7 76.53(12) . . ?
N8 Fe1 N9 76.42(12) . . ?
N8 Fe1 N2 103.22(11) . . ?
N8 Fe1 N4 103.26(11) . . ?
N7 Fe1 N9 152.89(13) . . ?
N7 Fe1 N2 96.08(12) . . ?
N3 Fe1 N8 173.32(12) . . ?
N3 Fe1 N7 110.14(12) . . ?
N3 Fe1 N9 96.91(12) . . ?
N3 Fe1 N2 76.39(11) . . ?
N3 Fe1 N4 76.97(12) . . ?
N9 Fe1 N2 91.78(12) . . ?
N4 Fe1 N7 92.78(12) . . ?
N4 Fe1 N9 91.65(12) . . ?
N4 Fe1 N2 153.37(12) . . ?
C15 N8 Fe1 120.2(2) . . ?
C19 N8 Fe1 119.8(3) . . ?
C19 N8 C15 119.9(3) . . ?
N6 N7 Fe1 138.2(3) . . ?
N6 N7 C14 105.5(4) . . ?
C14 N7 Fe1 116.2(3) . . ?
C8 N3 Fe1 119.7(2) . . ?
C4 N3 Fe1 119.9(2) . . ?
C4 N3 C8 120.2(3) . . ?
N10 N9 Fe1 137.8(3) . . ?
C20 N9 Fe1 116.2(2) . . ?
C20 N9 N10 105.9(3) . . ?
N1 N2 Fe1 138.1(3) . . ?
C3 N2 Fe1 115.3(2) . . ?
C3 N2 N1 106.0(3) . . ?
N7 N6 H6 124.6 . . ?
N7 N6 C12 110.7(4) . . ?
C12 N6 H6 124.6 . . ?
N5 N4 Fe1 137.7(3) . . ?
N5 N4 C9 106.2(3) . . ?
C9 N4 Fe1 115.7(2) . . ?
N2 N1 H1 124.3 . . ?
C1 N1 N2 111.3(3) . . ?
C1 N1 H1 124.3 . . ?
N9 N10 H10 124.6 . . ?
C22 N10 N9 110.8(4) . . ?
C22 N10 H10 124.6 . . ?
N8 C15 C14 111.2(3) . . ?
N8 C15 C16 121.6(4) . . ?
C16 C15 C14 127.2(4) . . ?
N8 C19 C20 111.8(3) . . ?
N8 C19 C18 121.0(4) . . ?
C18 C19 C20 127.2(4) . . ?
N4 N5 H5 124.7 . . ?
C11 N5 N4 110.6(4) . . ?
C11 N5 H5 124.7 . . ?
N9 C20 C19 115.6(3) . . ?
N9 C20 C21 109.2(4) . . ?
C21 C20 C19 135.2(4) . . ?
N7 C14 C15 115.8(3) . . ?
N7 C14 C13 110.5(4) . . ?
C13 C14 C15 133.7(4) . . ?
N17 N16 C37 112.3(4) . . ?
N13 N12 C27 113.4(3) . . ?
C33 N15 C34 117.8(4) . . ?
N12 N13 C28 112.2(3) . . ?
N2 C3 C4 115.6(3) . . ?
N2 C3 C2 110.6(3) . . ?
C2 C3 C4 133.8(3) . . ?
N3 C8 C9 111.9(3) . . ?
N3 C8 C7 121.4(3) . . ?
C7 C8 C9 126.6(3) . . ?
C24 N11 C23 117.3(4) . . ?
N3 C4 C3 112.1(3) . . ?
N3 C4 C5 121.2(3) . . ?
C5 C4 C3 126.7(3) . . ?
C31 N14 C32 117.9(4) . . ?
C15 C16 H16 120.6 . . ?
C15 C16 C17 118.9(4) . . ?
C17 C16 H16 120.6 . . ?
N16 N17 C38 112.2(4) . . ?
C19 C18 H18 120.6 . . ?
C17 C18 C19 118.8(4) . . ?
C17 C18 H18 120.6 . . ?
N6 C12 H12 125.9 . . ?
N6 C12 C13 108.2(4) . . ?
C13 C12 H12 125.9 . . ?
C14 C13 H13 127.4 . . ?
C12 C13 C14 105.1(5) . . ?
C12 C13 H13 127.4 . . ?
C35 C37 N16 123.2(4) . . ?
C36 C37 N16 116.7(4) . . ?
C36 C37 C35 120.1(4) . . ?
N4 C9 C8 115.8(3) . . ?
N4 C9 C10 110.3(4) . . ?
C10 C9 C8 133.7(4) . . ?
C41 N18 C42 117.1(5) . . ?
C16 C17 C18 119.9(4) . . ?
C16 C17 H17 120.1 . . ?
C18 C17 H17 120.1 . . ?
C29 C28 N13 123.6(4) . . ?
C29 C28 C30 120.0(4) . . ?
C30 C28 N13 116.3(4) . . ?
N10 C22 H22 125.8 . . ?
N10 C22 C21 108.5(4) . . ?
C21 C22 H22 125.8 . . ?
C20 C21 H21 127.2 . . ?
C22 C21 C20 105.5(4) . . ?
C22 C21 H21 127.2 . . ?
C25 C27 N12 117.5(3) . . ?
C25 C27 C26 119.5(4) . . ?
C26 C27 N12 122.9(4) . . ?
C4 C5 H5A 120.9 . . ?
C6 C5 C4 118.2(4) . . ?
C6 C5 H5A 120.9 . . ?
C8 C7 H7 120.8 . . ?
C8 C7 C6 118.5(4) . . ?
C6 C7 H7 120.8 . . ?
C5 C6 H6A 119.8 . . ?
C7 C6 C5 120.4(3) . . ?
C7 C6 H6A 119.8 . . ?
N15 C33 H33 118.4 . . ?
N15 C33 C35 123.1(4) . . ?
C35 C33 H33 118.4 . . ?
C28 C29 H29 121.0 . . ?
C28 C29 C31 118.0(4) . . ?
C31 C29 H29 121.0 . . ?
C37 C35 C33 117.6(4) . . ?
C37 C35 H35 121.2 . . ?
C33 C35 H35 121.2 . . ?
C37 C36 H36 121.1 . . ?
C34 C36 C37 117.7(4) . . ?
C34 C36 H36 121.1 . . ?
C3 C2 H2 127.7 . . ?
C1 C2 C3 104.7(4) . . ?
C1 C2 H2 127.7 . . ?
C27 C25 H25 120.8 . . ?
C27 C25 C23 118.4(4) . . ?
C23 C25 H25 120.8 . . ?
N1 C1 C2 107.4(4) . . ?
N1 C1 H1A 126.3 . . ?
C2 C1 H1A 126.3 . . ?
C40 C38 N17 123.1(5) . . ?
C40 C38 C39 120.7(5) . . ?
C39 C38 N17 116.1(5) . . ?
C28 C30 H30 121.2 . . ?
C32 C30 C28 117.6(4) . . ?
C32 C30 H30 121.2 . . ?
N15 C34 C36 123.5(4) . . ?
N15 C34 H34 118.2 . . ?
C36 C34 H34 118.2 . . ?
N11 C23 C25 123.1(5) . . ?
N11 C23 H23 118.4 . . ?
C25 C23 H23 118.4 . . ?
C38 C40 H40 121.3 . . ?
C38 C40 C42 117.3(5) . . ?
C42 C40 H40 121.3 . . ?
N18 C41 H41 117.7 . . ?
N18 C41 C39 124.6(6) . . ?
C39 C41 H41 117.7 . . ?
N14 C32 C30 123.4(5) . . ?
N14 C32 H32 118.3 . . ?
C30 C32 H32 118.3 . . ?
N11 C24 H24 118.1 . . ?
N11 C24 C26 123.7(4) . . ?
C26 C24 H24 118.1 . . ?
N14 C31 C29 122.9(4) . . ?
N14 C31 H31 118.6 . . ?
C29 C31 H31 118.6 . . ?
C38 C39 H39 121.3 . . ?
C41 C39 C38 117.4(6) . . ?
C41 C39 H39 121.3 . . ?
N5 C11 H11 125.7 . . ?
N5 C11 C10 108.5(4) . . ?
C10 C11 H11 125.7 . . ?
C9 C10 H10A 127.8 . . ?
C11 C10 C9 104.4(4) . . ?
C11 C10 H10A 127.8 . . ?
C27 C26 H26 121.0 . . ?
C24 C26 C27 117.9(5) . . ?
C24 C26 H26 121.0 . . ?
N18 C42 C40 122.8(6) . . ?
N18 C42 H42 118.6 . . ?
C40 C42 H42 118.6 . . ?
F8 B2 F7 114.2(3) . . ?
F8 B2 F6 103.1(4) . . ?
F5 B2 F8 112.4(3) . . ?
F5 B2 F7 111.3(4) . . ?
F5 B2 F6 103.4(6) . . ?
F6 B2 F7 111.6(3) . . ?
F4 B1 F1 110.1(4) . . ?
F4 B1 F3 109.7(4) . . ?
F4 B1 F2 108.3(5) . . ?
F3 B1 F1 111.2(5) . . ?
F3 B1 F2 108.2(5) . . ?
F2 B1 F1 109.2(4) . . ?

loop_
_geom_bond_atom_site_label_1
_geom_bond_atom_site_label_2
_geom_bond_distance
_geom_bond_site_symmetry_2
_geom_bond_publ_flag
Fe1 N8 2.030(3) . ?
Fe1 N7 2.072(4) . ?
Fe1 N3 2.016(3) . ?
Fe1 N9 2.079(3) . ?
Fe1 N2 2.096(3) . ?
Fe1 N4 2.068(3) . ?
N8 C15 1.353(5) . ?
N8 C19 1.350(5) . ?
N7 N6 1.347(5) . ?
N7 C14 1.349(5) . ?
N3 C8 1.346(5) . ?
N3 C4 1.346(5) . ?
N9 N10 1.355(4) . ?
N9 C20 1.343(5) . ?
N2 N1 1.343(4) . ?
N2 C3 1.337(4) . ?
N6 H6 0.8600 . ?
N6 C12 1.355(7) . ?
N4 N5 1.343(4) . ?
N4 C9 1.344(5) . ?
N1 H1 0.8600 . ?
N1 C1 1.340(6) . ?
N10 H10 0.8600 . ?
N10 C22 1.329(6) . ?
C15 C14 1.464(5) . ?
C15 C16 1.380(5) . ?
C19 C20 1.459(6) . ?
C19 C18 1.392(5) . ?
N5 H5 0.8600 . ?
N5 C11 1.336(6) . ?
C20 C21 1.404(6) . ?
C14 C13 1.396(6) . ?
N16 N17 1.255(5) . ?
N16 C37 1.433(6) . ?
N12 N13 1.242(5) . ?
N12 C27 1.440(5) . ?
N15 C33 1.329(6) . ?
N15 C34 1.336(6) . ?
N13 C28 1.427(5) . ?
C3 C4 1.458(5) . ?
C3 C2 1.393(5) . ?
C8 C9 1.456(5) . ?
C8 C7 1.385(5) . ?
N11 C23 1.329(6) . ?
N11 C24 1.329(7) . ?
C4 C5 1.395(5) . ?
N14 C32 1.340(6) . ?
N14 C31 1.336(6) . ?
C16 H16 0.9300 . ?
C16 C17 1.382(6) . ?
N17 C38 1.430(6) . ?
C18 H18 0.9300 . ?
C18 C17 1.390(6) . ?
C12 H12 0.9300 . ?
C12 C13 1.359(8) . ?
C13 H13 0.9300 . ?
C37 C35 1.382(6) . ?
C37 C36 1.377(6) . ?
C9 C10 1.391(6) . ?
N18 C41 1.348(8) . ?
N18 C42 1.349(8) . ?
C17 H17 0.9300 . ?
C28 C29 1.381(6) . ?
C28 C30 1.387(6) . ?
C22 H22 0.9300 . ?
C22 C21 1.353(7) . ?
C21 H21 0.9300 . ?
C27 C25 1.360(6) . ?
C27 C26 1.382(6) . ?
C5 H5A 0.9300 . ?
C5 C6 1.387(6) . ?
C7 H7 0.9300 . ?
C7 C6 1.386(6) . ?
C6 H6A 0.9300 . ?
C33 H33 0.9300 . ?
C33 C35 1.390(7) . ?
C29 H29 0.9300 . ?
C29 C31 1.384(6) . ?
C35 H35 0.9300 . ?
C36 H36 0.9300 . ?
C36 C34 1.377(6) . ?
C2 H2 0.9300 . ?
C2 C1 1.384(6) . ?
C25 H25 0.9300 . ?
C25 C23 1.388(6) . ?
C1 H1A 0.9300 . ?
C38 C40 1.375(8) . ?
C38 C39 1.396(7) . ?
C30 H30 0.9300 . ?
C30 C32 1.377(6) . ?
C34 H34 0.9300 . ?
C23 H23 0.9300 . ?
C40 H40 0.9300 . ?
C40 C42 1.397(7) . ?
C41 H41 0.9300 . ?
C41 C39 1.349(8) . ?
C32 H32 0.9300 . ?
C24 H24 0.9300 . ?
C24 C26 1.374(7) . ?
C31 H31 0.9300 . ?
C39 H39 0.9300 . ?
C11 H11 0.9300 . ?
C11 C10 1.377(7) . ?
C10 H10A 0.9300 . ?
C26 H26 0.9300 . ?
C42 H42 0.9300 . ?
F8 B2 1.327(2) . ?
F7 B2 1.329(2) . ?
B2 F5 1.324(2) . ?
B2 F6 1.328(2) . ?
F4 B1 1.362(5) . ?
F1 B1 1.381(7) . ?
B1 F3 1.376(6) . ?
B1 F2 1.381(7) . ?

loop_
_geom_torsion_atom_site_label_1
_geom_torsion_atom_site_label_2
_geom_torsion_atom_site_label_3
_geom_torsion_atom_site_label_4
_geom_torsion
_geom_torsion_site_symmetry_1
_geom_torsion_site_symmetry_2
_geom_torsion_site_symmetry_3
_geom_torsion_site_symmetry_4
_geom_torsion_publ_flag
Fe1 N8 C15 C14 1.9(4) . . . . ?
Fe1 N8 C15 C16 -178.0(3) . . . . ?
Fe1 N8 C19 C20 -1.9(4) . . . . ?
Fe1 N8 C19 C18 177.4(3) . . . . ?
Fe1 N7 N6 C12 179.2(3) . . . . ?
Fe1 N7 C14 C15 0.7(4) . . . . ?
Fe1 N7 C14 C13 -179.2(3) . . . . ?
Fe1 N3 C8 C9 1.7(4) . . . . ?
Fe1 N3 C8 C7 178.3(3) . . . . ?
Fe1 N3 C4 C3 4.3(4) . . . . ?
Fe1 N3 C4 C5 -175.7(3) . . . . ?
Fe1 N9 N10 C22 -174.9(3) . . . . ?
Fe1 N9 C20 C19 -4.8(4) . . . . ?
Fe1 N9 C20 C21 175.6(2) . . . . ?
Fe1 N2 N1 C1 -170.1(3) . . . . ?
Fe1 N2 C3 C4 -7.7(4) . . . . ?
Fe1 N2 C3 C2 172.2(3) . . . . ?
Fe1 N4 N5 C11 172.8(3) . . . . ?
Fe1 N4 C9 C8 0.6(4) . . . . ?
Fe1 N4 C9 C10 -174.9(3) . . . . ?
N8 C15 C14 N7 -1.6(4) . . . . ?
N8 C15 C14 C13 178.2(4) . . . . ?
N8 C15 C16 C17 0.7(5) . . . . ?
N8 C19 C20 N9 4.3(4) . . . . ?
N8 C19 C20 C21 -176.2(4) . . . . ?
N8 C19 C18 C17 0.5(5) . . . . ?
N7 N6 C12 C13 -0.7(5) . . . . ?
N7 C14 C13 C12 -0.2(5) . . . . ?
N3 C8 C9 N4 -1.4(5) . . . . ?
N3 C8 C9 C10 172.8(4) . . . . ?
N3 C8 C7 C6 -3.1(5) . . . . ?
N3 C4 C5 C6 -2.0(5) . . . . ?
N9 N10 C22 C21 0.0(5) . . . . ?
N9 C20 C21 C22 1.1(5) . . . . ?
N2 N1 C1 C2 0.5(5) . . . . ?
N2 C3 C4 N3 2.5(4) . . . . ?
N2 C3 C4 C5 -177.6(3) . . . . ?
N2 C3 C2 C1 0.8(5) . . . . ?
N6 N7 C14 C15 179.6(3) . . . . ?
N6 N7 C14 C13 -0.3(4) . . . . ?
N6 C12 C13 C14 0.6(5) . . . . ?
N4 N5 C11 C10 -0.1(5) . . . . ?
N4 C9 C10 C11 0.6(5) . . . . ?
N1 N2 C3 C4 179.6(3) . . . . ?
N1 N2 C3 C2 -0.5(4) . . . . ?
N10 N9 C20 C19 178.6(3) . . . . ?
N10 N9 C20 C21 -1.0(4) . . . . ?
N10 C22 C21 C20 -0.7(5) . . . . ?
C15 N8 C19 C20 -179.2(3) . . . . ?
C15 N8 C19 C18 0.1(5) . . . . ?
C15 C14 C13 C12 180.0(4) . . . . ?
C15 C16 C17 C18 0.0(6) . . . . ?
C19 N8 C15 C14 179.2(3) . . . . ?
C19 N8 C15 C16 -0.7(5) . . . . ?
C19 C20 C21 C22 -178.5(4) . . . . ?
C19 C18 C17 C16 -0.5(6) . . . . ?
N5 N4 C9 C8 174.9(3) . . . . ?
N5 N4 C9 C10 -0.7(4) . . . . ?
N5 C11 C10 C9 -0.3(5) . . . . ?
C20 N9 N10 C22 0.6(4) . . . . ?
C20 C19 C18 C17 179.7(4) . . . . ?
C14 N7 N6 C12 0.6(4) . . . . ?
C14 C15 C16 C17 -179.2(3) . . . . ?
N16 N17 C38 C40 24.5(6) . . . . ?
N16 N17 C38 C39 -156.2(4) . . . . ?
N16 C37 C35 C33 179.6(4) . . . . ?
N16 C37 C36 C34 -177.9(4) . . . . ?
N12 N13 C28 C29 -29.7(5) . . . . ?
N12 N13 C28 C30 151.9(3) . . . . ?
N12 C27 C25 C23 -180.0(4) . . . . ?
N12 C27 C26 C24 179.9(5) . . . . ?
N15 C33 C35 C37 -0.5(6) . . . . ?
N13 N12 C27 C25 -165.6(4) . . . . ?
N13 N12 C27 C26 17.0(6) . . . . ?
N13 C28 C29 C31 -179.7(3) . . . . ?
N13 C28 C30 C32 -178.2(3) . . . . ?
C3 N2 N1 C1 0.0(5) . . . . ?
C3 C4 C5 C6 178.1(3) . . . . ?
C3 C2 C1 N1 -0.8(5) . . . . ?
C8 N3 C4 C3 179.2(3) . . . . ?
C8 N3 C4 C5 -0.7(5) . . . . ?
C8 C9 C10 C11 -173.8(4) . . . . ?
C8 C7 C6 C5 0.2(6) . . . . ?
N11 C24 C26 C27 -1.3(9) . . . . ?
C4 N3 C8 C9 -173.3(3) . . . . ?
C4 N3 C8 C7 3.3(5) . . . . ?
C4 C3 C2 C1 -179.3(4) . . . . ?
C4 C5 C6 C7 2.2(6) . . . . ?
C16 C15 C14 N7 178.3(3) . . . . ?
C16 C15 C14 C13 -1.9(7) . . . . ?
N17 N16 C37 C35 -32.7(5) . . . . ?
N17 N16 C37 C36 148.9(4) . . . . ?
N17 C38 C40 C42 -178.2(4) . . . . ?
N17 C38 C39 C41 178.3(4) . . . . ?
C18 C19 C20 N9 -174.9(3) . . . . ?
C18 C19 C20 C21 4.6(7) . . . . ?
C37 N16 N17 C38 -178.7(3) . . . . ?
C37 C36 C34 N15 -2.8(6) . . . . ?
C9 N4 N5 C11 0.5(4) . . . . ?
C9 C8 C7 C6 173.0(4) . . . . ?
N18 C41 C39 C38 -0.3(8) . . . . ?
C28 C29 C31 N14 -1.8(6) . . . . ?
C28 C30 C32 N14 -2.6(6) . . . . ?
C27 N12 N13 C28 -179.4(3) . . . . ?
C27 C25 C23 N11 1.3(6) . . . . ?
C7 C8 C9 N4 -177.8(3) . . . . ?
C7 C8 C9 C10 -3.6(7) . . . . ?
C33 N15 C34 C36 0.4(6) . . . . ?
C29 C28 C30 C32 3.3(6) . . . . ?
C35 C37 C36 C34 3.6(6) . . . . ?
C36 C37 C35 C33 -2.0(6) . . . . ?
C2 C3 C4 N3 -177.3(4) . . . . ?
C2 C3 C4 C5 2.6(7) . . . . ?
C25 C27 C26 C24 2.4(8) . . . . ?
C38 C40 C42 N18 -0.1(8) . . . . ?
C30 C28 C29 C31 -1.3(6) . . . . ?
C34 N15 C33 C35 1.3(6) . . . . ?
C23 N11 C24 C26 0.1(8) . . . . ?
C40 C38 C39 C41 -2.5(7) . . . . ?
C41 N18 C42 C40 -2.5(8) . . . . ?
C32 N14 C31 C29 2.6(6) . . . . ?
C24 N11 C23 C25 -0.1(7) . . . . ?
C31 N14 C32 C30 -0.3(6) . . . . ?
C39 C38 C40 C42 2.6(7) . . . . ?
C26 C27 C25 C23 -2.4(6) . . . . ?
C42 N18 C41 C39 2.8(8) . . . . ?

loop_
_exptl_oxdiff_crystal_face_indexfrac_h
_exptl_oxdiff_crystal_face_indexfrac_k
_exptl_oxdiff_crystal_face_indexfrac_l
_exptl_oxdiff_crystal_face_x
_exptl_oxdiff_crystal_face_y
_exptl_oxdiff_crystal_face_z
-3.7069 5.1522 -0.1138 0.2305 0.9636 0.1354
6.3351 0.1626 4.9641 -0.1135 -0.4778 -0.8711
0.0086 -0.1131 14.1482 0.9506 -0.2278 -0.2108
0.1296 0.1935 -14.0685 -0.9554 0.2284 0.1874
-4.2146 -2.6476 7.2045 0.7929 -0.1905 0.5789
-5.4452 -3.2858 -7.3696 -0.0969 0.0220 0.9951
5.4298 3.3473 -1.4053 -0.4919 0.1188 -0.8625
0.2282 -6.5696 -3.3185 -0.2097 -0.8744 0.4376
2.1007 -6.1060 -1.6301 -0.2302 -0.9614 0.1505
6.2031 -1.0303 4.2280 -0.1483 -0.6229 -0.7681
-6.3369 -0.3561 -5.0684 0.1075 0.4527 0.8851
